data_4324122
loop_
_publ_author_name
'Dheeraj Kumar'
'Nem Singh'
'Karunesh Keshav'
'Anil J. Elias'

_publ_contact_author_address
;DEPARTMENT OF CHEMISTRY
INDIAN INSTITUTE OF TECHNOLOGY DELHI
HAUZ KHAS, NEW DELHI 110016
INDIA
;
_publ_contact_author_email elias@chemistry.iitd.ac.in
_publ_contact_author_fax +91-11-26581504
_publ_contact_author_name 'Prof.Anil J. Elias'
_publ_contact_author_phone +91-11-26591504
_publ_section_title
;
 Ring-Closing Metathesis Reactions of Terminal Alkene-Derived Cyclic
 Phosphazenes
;
_journal_name_full 'Inorganic Chemistry'
_journal_page_first 250
_journal_page_last 260
_journal_paper_doi 10.1021/ic101884s
_journal_volume 50
_journal_year 2011
_chemical_formula_moiety 'C16 H24 N4 O8 P4'
_chemical_formula_sum 'C16 H24 N4 O8 P4'
_chemical_formula_weight 524.27
_chemical_name_systematic
; 
 ? 
;
_space_group_IT_number 88
_symmetry_cell_setting tetragonal
_symmetry_space_group_name_Hall '-I 4ad'
_symmetry_space_group_name_H-M 'I 41/a :2'
_atom_sites_solution_hydrogens geom
_atom_sites_solution_primary direct
_atom_sites_solution_secondary difmap
_audit_creation_method SHELXL-97
_cell_angle_alpha 90.00
_cell_angle_beta 90.00
_cell_angle_gamma 90.00
_cell_formula_units_Z 4
_cell_length_a 9.5245(10)
_cell_length_b 9.5245(10)
_cell_length_c 24.571(6)
_cell_measurement_temperature 293(2)
_cell_volume 2229.0(6)
_computing_cell_refinement 'Bruker SMART'
_computing_data_collection 'Bruker SMART'
_computing_data_reduction 'Bruker SAINT'
_computing_molecular_graphics 'Bruker SHELXTL'
_computing_publication_material 'Bruker SHELXTL'
_computing_structure_refinement 'SHELXL-97 (Sheldrick,1997)'
_computing_structure_solution 'SHELXS-97 (Sheldrick,1990)'
_diffrn_ambient_temperature 293(2)
_diffrn_measured_fraction_theta_full 0.998
_diffrn_measured_fraction_theta_max 0.998
_diffrn_measurement_device_type 'CCD area detector'
_diffrn_measurement_method 'phi and omega scans'
_diffrn_radiation_monochromator graphite
_diffrn_radiation_source 'fine-focus sealed tube'
_diffrn_radiation_type MoK\a
_diffrn_radiation_wavelength 0.71073
_diffrn_reflns_av_R_equivalents 0.0320
_diffrn_reflns_av_sigmaI/netI 0.0201
_diffrn_reflns_limit_h_max 8
_diffrn_reflns_limit_h_min -10
_diffrn_reflns_limit_k_max 10
_diffrn_reflns_limit_k_min -10
_diffrn_reflns_limit_l_max 28
_diffrn_reflns_limit_l_min -27
_diffrn_reflns_number 4781
_diffrn_reflns_theta_full 24.00
_diffrn_reflns_theta_max 24.00
_diffrn_reflns_theta_min 2.29
_exptl_absorpt_coefficient_mu 0.391
_exptl_absorpt_correction_type none
_exptl_crystal_colour colorless
_exptl_crystal_density_diffrn 1.562
_exptl_crystal_density_method 'not measured'
_exptl_crystal_description block
_exptl_crystal_F_000 1088.0
_exptl_crystal_size_max 0.264
_exptl_crystal_size_mid 0.156
_exptl_crystal_size_min 0.084
_refine_diff_density_max 0.244
_refine_diff_density_min -0.185
_refine_diff_density_rms 0.047
_refine_ls_extinction_method none
_refine_ls_goodness_of_fit_ref 1.124
_refine_ls_hydrogen_treatment constr
_refine_ls_matrix_type full
_refine_ls_number_parameters 73
_refine_ls_number_reflns 872
_refine_ls_number_restraints 0
_refine_ls_restrained_S_all 1.124
_refine_ls_R_factor_all 0.0434
_refine_ls_R_factor_gt 0.0401
_refine_ls_shift/su_max 0.001
_refine_ls_shift/su_mean 0.000
_refine_ls_structure_factor_coef Fsqd
_refine_ls_weighting_details 'calc w=1/[\s^2^(Fo^2^)+(0.0435P)^2^+2.7488P] where P=(Fo^2^+2Fc^2^)/3'
_refine_ls_weighting_scheme calc
_refine_ls_wR_factor_gt 0.0966
_refine_ls_wR_factor_ref 0.0985
_reflns_number_gt 804
_reflns_number_total 872
_reflns_threshold_expression >2sigma(I)
_cod_data_source_file ic101884s_si_001_4.cif
_cod_data_source_block 7
_cod_original_sg_symbol_Hall -I4ad
_cod_original_sg_symbol_H-M 'I 41/a'
_cod_database_code 4324122

loop_
_symmetry_equiv_pos_as_xyz
'x, y, z'
'-x+1/2, -y, z+1/2'
'-y+3/4, x+1/4, z+1/4'
'y+3/4, -x+3/4, z+3/4'
'x+1/2, y+1/2, z+1/2'
'-x+1, -y+1/2, z+1'
'-y+5/4, x+3/4, z+3/4'
'y+5/4, -x+5/4, z+5/4'
'-x, -y, -z'
'x-1/2, y, -z-1/2'
'y-3/4, -x-1/4, -z-1/4'
'-y-3/4, x-3/4, -z-3/4'
'-x+1/2, -y+1/2, -z+1/2'
'x, y+1/2, -z'
'y-1/4, -x+1/4, -z+1/4'
'-y-1/4, x-1/4, -z-1/4'

loop_
_atom_site_label
_atom_site_type_symbol
_atom_site_fract_x
_atom_site_fract_y
_atom_site_fract_z
_atom_site_U_iso_or_equiv
_atom_site_adp_type
_atom_site_occupancy
_atom_site_symmetry_multiplicity
_atom_site_calc_flag
_atom_site_refinement_flags
_atom_site_disorder_assembly
_atom_site_disorder_group
P1 P 0.65760(7) 0.61971(7) 0.10813(3) 0.0430(3) Uani 1 1 d . . .
O1 O 0.6558(2) 0.5846(2) 0.04540(7) 0.0528(5) Uani 1 1 d . . .
O2 O 0.78537(19) 0.5312(2) 0.13043(8) 0.0536(5) Uani 1 1 d . . .
N1 N 0.6906(3) 0.7805(3) 0.10904(10) 0.0579(7) Uani 1 1 d . . .
C1 C 0.6648(3) 0.4392(3) 0.02766(14) 0.0635(8) Uani 1 1 d . . .
H1A H 0.6244 0.4310 -0.0084 0.076 Uiso 1 1 calc R . .
H1B H 0.6100 0.3809 0.0521 0.076 Uiso 1 1 calc R . .
C2 C 0.8117(4) 0.3871(3) 0.02641(14) 0.0683(9) Uani 1 1 d . . .
H2 H 0.8307 0.3158 0.0016 0.082 Uiso 1 1 calc R . .
C3 C 0.9174(3) 0.4294(3) 0.05603(14) 0.0668(9) Uani 1 1 d . . .
H3 H 1.0040 0.3890 0.0483 0.080 Uiso 1 1 calc R . .
C4 C 0.9156(3) 0.5338(4) 0.10032(14) 0.0630(8) Uani 1 1 d . . .
H4A H 0.9929 0.5151 0.1250 0.076 Uiso 1 1 calc R . .
H4B H 0.9293 0.6268 0.0851 0.076 Uiso 1 1 calc R . .

loop_
_atom_site_aniso_label
_atom_site_aniso_U_11
_atom_site_aniso_U_22
_atom_site_aniso_U_33
_atom_site_aniso_U_23
_atom_site_aniso_U_13
_atom_site_aniso_U_12
P1 0.0407(4) 0.0449(4) 0.0435(4) -0.0001(3) -0.0013(3) 0.0037(3)
O1 0.0588(12) 0.0531(12) 0.0465(11) -0.0002(9) -0.0090(9) 0.0111(9)
O2 0.0475(11) 0.0648(13) 0.0485(11) 0.0027(9) -0.0060(8) 0.0088(9)
N1 0.0537(15) 0.0524(14) 0.0677(16) -0.0055(12) 0.0129(12) -0.0037(11)
C1 0.067(2) 0.0645(19) 0.0586(18) -0.0158(15) -0.0113(15) 0.0052(15)
C2 0.073(2) 0.062(2) 0.070(2) -0.0152(16) 0.0077(17) 0.0125(17)
C3 0.0531(19) 0.066(2) 0.081(2) 0.0026(17) 0.0139(17) 0.0139(16)
C4 0.0398(17) 0.068(2) 0.081(2) 0.0029(17) -0.0097(15) 0.0022(14)

loop_
_atom_type_symbol
_atom_type_description
_atom_type_scat_dispersion_real
_atom_type_scat_dispersion_imag
_atom_type_scat_source
C C 0.0033 0.0016 'International Tables Vol C Tables 4.2.6.8 and 6.1.1.4'
H H 0.0000 0.0000 'International Tables Vol C Tables 4.2.6.8 and 6.1.1.4'
N N 0.0061 0.0033 'International Tables Vol C Tables 4.2.6.8 and 6.1.1.4'
O O 0.0106 0.0060 'International Tables Vol C Tables 4.2.6.8 and 6.1.1.4'
P P 0.1023 0.0942 'International Tables Vol C Tables 4.2.6.8 and 6.1.1.4'

loop_
_geom_angle_atom_site_label_1
_geom_angle_atom_site_label_2
_geom_angle_atom_site_label_3
_geom_angle
_geom_angle_site_symmetry_1
_geom_angle_site_symmetry_3
_geom_angle_publ_flag
N1 P1 N1 120.50(16) . 15_565 ?
N1 P1 O1 102.94(12) . . ?
N1 P1 O1 114.70(12) 15_565 . ?
N1 P1 O2 111.31(12) . . ?
N1 P1 O2 102.80(12) 15_565 . ?
O1 P1 O2 103.55(11) . . ?
C1 O1 P1 119.63(18) . . ?
C4 O2 P1 118.35(18) . . ?
P1 N1 P1 133.78(16) . 12_766 ?
O1 C1 C2 112.3(3) . . ?
O1 C1 H1A 109.1 . . ?
C2 C1 H1A 109.1 . . ?
O1 C1 H1B 109.1 . . ?
C2 C1 H1B 109.1 . . ?
H1A C1 H1B 107.9 . . ?
C3 C2 C1 127.7(3) . . ?
C3 C2 H2 116.2 . . ?
C1 C2 H2 116.2 . . ?
C2 C3 C4 127.7(3) . . ?
C2 C3 H3 116.2 . . ?
C4 C3 H3 116.2 . . ?
O2 C4 C3 112.1(2) . . ?
O2 C4 H4A 109.2 . . ?
C3 C4 H4A 109.2 . . ?
O2 C4 H4B 109.2 . . ?
C3 C4 H4B 109.2 . . ?
H4A C4 H4B 107.9 . . ?

loop_
_geom_bond_atom_site_label_1
_geom_bond_atom_site_label_2
_geom_bond_distance
_geom_bond_site_symmetry_2
_geom_bond_publ_flag
P1 N1 1.564(3) . ?
P1 N1 1.564(2) 15_565 ?
P1 O1 1.5773(19) . ?
P1 O2 1.5787(19) . ?
O1 C1 1.454(3) . ?
O2 C4 1.445(3) . ?
N1 P1 1.564(2) 12_766 ?
C1 C2 1.485(4) . ?
C1 H1A 0.9700 . ?
C1 H1B 0.9700 . ?
C2 C3 1.306(4) . ?
C2 H2 0.9300 . ?
C3 C4 1.474(4) . ?
C3 H3 0.9300 . ?
C4 H4A 0.9700 . ?
C4 H4B 0.9700 . ?

loop_
_geom_torsion_atom_site_label_1
_geom_torsion_atom_site_label_2
_geom_torsion_atom_site_label_3
_geom_torsion_atom_site_label_4
_geom_torsion
_geom_torsion_site_symmetry_1
_geom_torsion_site_symmetry_2
_geom_torsion_site_symmetry_3
_geom_torsion_site_symmetry_4
_geom_torsion_publ_flag
N1 P1 O1 C1 164.0(2) . . . . ?
N1 P1 O1 C1 -63.2(2) 15_565 . . . ?
O2 P1 O1 C1 48.0(2) . . . . ?
N1 P1 O2 C4 -64.4(2) . . . . ?
N1 P1 O2 C4 165.3(2) 15_565 . . . ?
O1 P1 O2 C4 45.6(2) . . . . ?
N1 P1 N1 P1 7.1(2) 15_565 . . 12_766 ?
O1 P1 N1 P1 136.4(2) . . . 12_766 ?
O2 P1 N1 P1 -113.3(2) . . . 12_766 ?
P1 O1 C1 C2 -82.3(3) . . . . ?
O1 C1 C2 C3 27.7(5) . . . . ?
C1 C2 C3 C4 3.9(6) . . . . ?
P1 O2 C4 C3 -85.4(3) . . . . ?
C2 C3 C4 O2 33.5(5) . . . . ?
